data_2203318
loop_
_publ_author_name
'Li, Xun'
'Cui, Xue-Gui'
'Liu, Xin-Gang'
'Li, Xiao-Fang'

_publ_section_title
;
 Bis(ferrocenyl methyl ketone
 thiosemicarbazone-\k^2^<i>N</i>,<i>S</i>)zinc tetrahydrofuran
 hemisolvate
;
_journal_issue 3
_journal_name_full 'Acta Crystallographica Section E'
_journal_page_first m307
_journal_page_last m308
_journal_paper_doi 10.1107/S1600536804000923
_journal_volume 60
_journal_year 2004
_chemical_formula_iupac '[Zn Fe2 (C5 H5)2 (C8 H9 N3 S)2], 0.5C4 H8 O'
_chemical_formula_moiety 'C28 H32 Fe2 N6 O0.50 S2 Zn'
_chemical_formula_sum 'C28 H32 Fe2 N6 O0.5 S2 Zn'
_chemical_formula_weight 701.79
_chemical_melting_point_gt 573
_chemical_name_systematic
;
Bis(ferrocenyl methyl ketone thiosemicarbazone-\k^2^N,S)zinc
tetrahydrofuran hemisolvate
;
_space_group_IT_number 167
_symmetry_cell_setting trigonal
_symmetry_space_group_name_Hall '-R 3 2"c'
_symmetry_space_group_name_H-M 'R -3 c :H'
_cell_angle_alpha 90.00
_cell_angle_beta 90.00
_cell_angle_gamma 120.00
_cell_formula_units_Z 18
_cell_length_a 28.912(17)
_cell_length_b 28.912(17)
_cell_length_c 19.784(17)
_cell_measurement_reflns_used 25
_cell_measurement_temperature 293(2)
_cell_volume 14322(17)
_computing_cell_refinement SMART
_computing_data_collection 'SMART (Bruker, 1997)'
_computing_data_reduction 'SAINT (Bruker, 1997)'
_computing_molecular_graphics 'SHELXTL (Bruker, 1997)'
_computing_publication_material SHELXTL
_computing_structure_refinement 'SHELXL-97 (Sheldrick, 1997)'
_computing_structure_solution 'SHELXS-97 (Sheldrick, 1997)'
_diffrn_ambient_temperature 293(2)
_diffrn_measured_fraction_theta_full 1.000
_diffrn_measured_fraction_theta_max 1.000
_diffrn_measurement_device_type 'Bruker SMART CCD area-detector'
_diffrn_measurement_method '\f and \w scans'
_diffrn_radiation_monochromator graphite
_diffrn_radiation_source 'fine-focus sealed tube'
_diffrn_radiation_type MoK\a
_diffrn_radiation_wavelength 0.71073
_diffrn_reflns_av_R_equivalents 0.1331
_diffrn_reflns_av_sigmaI/netI 0.0908
_diffrn_reflns_limit_h_max 34
_diffrn_reflns_limit_h_min -29
_diffrn_reflns_limit_k_max 33
_diffrn_reflns_limit_k_min -34
_diffrn_reflns_limit_l_max 23
_diffrn_reflns_limit_l_min -17
_diffrn_reflns_number 19336
_diffrn_reflns_theta_full 25.02
_diffrn_reflns_theta_max 25.02
_diffrn_reflns_theta_min 1.41
_exptl_absorpt_coefficient_mu 1.807
_exptl_absorpt_correction_T_max 0.7138
_exptl_absorpt_correction_T_min 0.6131
_exptl_absorpt_correction_type multi-scan
_exptl_absorpt_process_details '(SADABS; Bruker, 1997)'
_exptl_crystal_colour orange
_exptl_crystal_density_diffrn 1.465
_exptl_crystal_density_method 'not measured'
_exptl_crystal_description block
_exptl_crystal_F_000 6480
_exptl_crystal_size_max 0.30
_exptl_crystal_size_mid 0.25
_exptl_crystal_size_min 0.20
_refine_diff_density_max 1.211
_refine_diff_density_min -0.400
_refine_ls_extinction_method none
_refine_ls_goodness_of_fit_ref 0.957
_refine_ls_hydrogen_treatment constr
_refine_ls_matrix_type full
_refine_ls_number_parameters 192
_refine_ls_number_reflns 2823
_refine_ls_number_restraints 27
_refine_ls_restrained_S_all 0.968
_refine_ls_R_factor_all 0.1282
_refine_ls_R_factor_gt 0.0572
_refine_ls_shift/su_max 0.001
_refine_ls_shift/su_mean 0.000
_refine_ls_structure_factor_coef Fsqd
_refine_ls_weighting_details 'calc w=1/[\s^2^(Fo^2^)+(0.084P)^2^] where P=(Fo^2^+2Fc^2^)/3'
_refine_ls_weighting_scheme calc
_refine_ls_wR_factor_ref 0.1937
_reflns_number_gt 1496
_reflns_number_total 2823
_reflns_threshold_expression I>2\s(I)
_cod_data_source_file na6282.cif
_cod_data_source_block I
_cod_depositor_comments
;
The following automatic conversions were performed:
'_symmetry_cell_setting' value 'Trigonal' changed to 'trigonal' according
to '/home/saulius/struct/CIF-dictionaries/cif_core.dic' dictionary named
'cif_core.dic' version 2.4.1 from 2010-06-29.

Automatic conversion script
Id: cif_fix_enum 1527 2010-12-29 10:47:43Z saulius 

The following automatic conversions were performed:

'_chemical_melting_point' tag was changed to
'_chemical_melting_point_gt' since the value was specified 'more
than' ('>') a certain temperature. The value '>573' was changed to
'573' - it should be numeric and without a unit designator.

Automatic conversion script
Id: cif_fix_values 1646 2011-03-28 12:23:43Z adriana 

The following automatic conversions were performed:

'_chemical_melting_point' tag was changed to
'_chemical_melting_point_gt' since the value was specified 'more
than' ('>') a certain temperature. The value '>573' was changed to
'573' - it should be numeric and without a unit
designator.

'_symmetry_cell_setting' value 'Trigonal' changed to
'trigonal' according to
/home/saulius/struct/CIF-dictionaries/cif_core.dic dictionary named
'cif_core.dic' version 2.4.1 from 2010-06-29.

Automatic conversion script
Id: cif_fix_values 1715 2011-07-08 13:25:40Z adriana 
;
_cod_original_sg_symbol_Hall R-3c
_cod_original_sg_symbol_H-M R-3c
_cod_original_formula_sum 'C28 H32 Fe2 N6 O0.50 S2 Zn'
_cod_database_code 2203318
_cod_database_fobs_code 2203318

loop_
_symmetry_equiv_pos_as_xyz
'x, y, z'
'-y, x-y, z'
'-x+y, -x, z'
'y, x, -z+1/2'
'x-y, -y, -z+1/2'
'-x, -x+y, -z+1/2'
'x+2/3, y+1/3, z+1/3'
'-y+2/3, x-y+1/3, z+1/3'
'-x+y+2/3, -x+1/3, z+1/3'
'y+2/3, x+1/3, -z+5/6'
'x-y+2/3, -y+1/3, -z+5/6'
'-x+2/3, -x+y+1/3, -z+5/6'
'x+1/3, y+2/3, z+2/3'
'-y+1/3, x-y+2/3, z+2/3'
'-x+y+1/3, -x+2/3, z+2/3'
'y+1/3, x+2/3, -z+7/6'
'x-y+1/3, -y+2/3, -z+7/6'
'-x+1/3, -x+y+2/3, -z+7/6'
'-x, -y, -z'
'y, -x+y, -z'
'x-y, x, -z'
'-y, -x, z-1/2'
'-x+y,y, z-1/2'
'x, x-y, z-1/2'
'-x+2/3, -y+1/3, -z+1/3'
'y+2/3, -x+y+1/3, -z+1/3'
'x-y+2/3, x+1/3, -z+1/3'
'-y+2/3, -x+1/3, z-1/6'
'-x+y+2/3, y+1/3, z-1/6'
'x+2/3, x-y+1/3, z-1/6'
'-x+1/3, -y+2/3, -z+2/3'
'y+1/3, -x+y+2/3, -z+2/3'
'x-y+1/3, x+2/3, -z+2/3'
'-y+1/3, -x+2/3, z+1/6'
'-x+y+1/3, y+2/3, z+1/6'
'x+1/3, x-y+2/3, z+1/6'

loop_
_atom_site_label
_atom_site_fract_x
_atom_site_fract_y
_atom_site_fract_z
_atom_site_U_iso_or_equiv
_atom_site_adp_type
_atom_site_calc_flag
_atom_site_refinement_flags
_atom_site_occupancy
_atom_site_type_symbol
Fe1 0.18215(5) 0.18690(5) 0.08669(6) 0.0440(4) Uani d . 1 Fe
Zn1 0.14007(4) 0.3333 0.0833 0.0350(4) Uani d S 1 Zn
S1 0.11352(8) 0.37230(9) 0.00270(10) 0.0448(6) Uani d . 1 S
N1 0.1693(2) 0.3086(2) 0.0038(3) 0.0342(15) Uani d . 1 N
N2 0.1657(3) 0.3266(2) -0.0608(3) 0.0377(15) Uani d . 1 N
N3 0.1342(3) 0.3694(3) -0.1264(3) 0.059(2) Uani d D 1 N
H1 0.1289 0.3496 -0.1638 0.088 Uiso d RD 1 H
H2 0.1089 0.3784 -0.1317 0.088 Uiso d RD 1 H
C1 0.1517(5) 0.1457(4) -0.0020(6) 0.072(3) Uani d . 1 C
H1A 0.1460 0.1609 -0.0433 0.087 Uiso calc R 1 H
C2 0.1986(4) 0.1472(4) 0.0147(6) 0.072(3) Uani d . 1 C
H2A 0.2310 0.1621 -0.0131 0.086 Uiso calc R 1 H
C3 0.1915(4) 0.1223(4) 0.0772(7) 0.084(4) Uani d . 1 C
H3A 0.2183 0.1169 0.1008 0.101 Uiso calc R 1 H
C4 0.1408(5) 0.1074(4) 0.1015(6) 0.085(3) Uani d . 1 C
H4A 0.1249 0.0889 0.1440 0.102 Uiso calc R 1 H
C5 0.1148(4) 0.1221(4) 0.0492(7) 0.081(3) Uani d . 1 C
H5A 0.0783 0.1162 0.0502 0.097 Uiso calc R 1 H
C6 0.2478(3) 0.2606(3) 0.0960(4) 0.046(2) Uani d . 1 C
H6A 0.2817 0.2734 0.0722 0.055 Uiso calc R 1 H
C7 0.2346(4) 0.2354(4) 0.1595(4) 0.055(2) Uani d . 1 C
H7A 0.2576 0.2271 0.1872 0.066 Uiso calc R 1 H
C8 0.1812(4) 0.2221(3) 0.1755(4) 0.051(2) Uani d . 1 C
H8A 0.1616 0.2032 0.2163 0.061 Uiso calc R 1 H
C9 0.1607(3) 0.2397(3) 0.1225(4) 0.0408(19) Uani d . 1 C
H9A 0.1252 0.2361 0.1202 0.049 Uiso calc R 1 H
C10 0.2031(3) 0.2647(3) 0.0722(3) 0.0346(17) Uani d . 1 C
C11 0.2000(3) 0.2879(3) 0.0086(3) 0.0355(18) Uani d . 1 C
C12 0.2335(4) 0.2882(4) -0.0496(4) 0.056(2) Uani d . 1 C
H12A 0.2325 0.3103 -0.0851 0.085 Uiso calc PR 0.50 H
H12B 0.2198 0.2525 -0.0660 0.085 Uiso calc PR 0.50 H
H12C 0.2697 0.3022 -0.0347 0.085 Uiso calc PR 0.50 H
H12D 0.2488 0.2663 -0.0388 0.085 Uiso calc PR 0.50 H
H12E 0.2616 0.3241 -0.0579 0.085 Uiso calc PR 0.50 H
H12F 0.2116 0.2744 -0.0892 0.085 Uiso calc PR 0.50 H
C13 0.1404(3) 0.3532(3) -0.0635(4) 0.043(2) Uani d . 1 C
C14 0.0242(7) 0.0871(7) 0.2264(10) 0.100(8) Uani d PDU 0.50 C
H14A 0.0175 0.0642 0.1874 0.120 Uiso calc PR 0.50 H
H14B 0.0555 0.0911 0.2497 0.120 Uiso calc PR 0.50 H
C15 0.0330(9) 0.1424(8) 0.2040(10) 0.129(10) Uani d PDU 0.50 C
H15A 0.0704 0.1695 0.2080 0.155 Uiso calc PR 0.50 H
H15B 0.0219 0.1412 0.1575 0.155 Uiso calc PR 0.50 H
O1 0.0000 0.1543(6) 0.2500 0.190(13) Uani d SPDU 0.50 O

loop_
_atom_site_aniso_label
_atom_site_aniso_U_11
_atom_site_aniso_U_22
_atom_site_aniso_U_33
_atom_site_aniso_U_12
_atom_site_aniso_U_13
_atom_site_aniso_U_23
Fe1 0.0500(8) 0.0483(8) 0.0451(7) 0.0331(6) -0.0001(6) 0.0037(6)
Zn1 0.0439(6) 0.0413(8) 0.0191(6) 0.0206(4) -0.0009(3) -0.0018(5)
S1 0.0572(13) 0.0604(14) 0.0287(10) 0.0384(12) -0.0016(9) 0.0008(9)
N1 0.045(4) 0.039(4) 0.019(3) 0.022(3) -0.007(3) -0.002(3)
N2 0.053(4) 0.049(4) 0.019(3) 0.031(4) 0.000(3) 0.001(3)
N3 0.098(6) 0.085(6) 0.024(4) 0.069(5) -0.003(4) 0.007(3)
C1 0.088(8) 0.067(7) 0.067(7) 0.042(7) -0.019(6) -0.026(6)
C2 0.071(7) 0.059(7) 0.094(8) 0.040(6) 0.007(6) -0.007(6)
C3 0.071(8) 0.066(7) 0.140(11) 0.053(6) -0.003(8) -0.007(7)
C4 0.100(9) 0.046(6) 0.111(10) 0.038(7) 0.027(8) 0.013(6)
C5 0.057(7) 0.054(7) 0.134(11) 0.030(6) -0.019(7) -0.022(7)
C6 0.046(5) 0.054(5) 0.038(5) 0.024(4) -0.003(4) 0.003(4)
C7 0.068(6) 0.073(6) 0.037(5) 0.045(5) -0.014(4) 0.001(4)
C8 0.067(6) 0.061(6) 0.029(4) 0.034(5) 0.005(4) 0.009(4)
C9 0.051(5) 0.048(5) 0.032(4) 0.032(4) 0.004(4) 0.005(4)
C10 0.042(4) 0.040(4) 0.024(4) 0.023(4) -0.002(3) 0.001(3)
C11 0.050(5) 0.035(4) 0.022(4) 0.021(4) -0.004(3) -0.001(3)
C12 0.074(6) 0.081(7) 0.030(4) 0.051(6) 0.008(4) 0.007(4)
C13 0.059(5) 0.052(5) 0.023(4) 0.032(5) -0.005(4) -0.003(4)
C14 0.105(11) 0.113(11) 0.100(11) 0.067(9) 0.012(8) -0.017(8)
C15 0.119(13) 0.139(13) 0.123(13) 0.060(9) 0.013(9) 0.006(9)
O1 0.195(14) 0.182(15) 0.198(16) 0.098(7) 0.007(9) 0.004(4)

loop_
_atom_type_symbol
_atom_type_description
_atom_type_scat_dispersion_real
_atom_type_scat_dispersion_imag
_atom_type_scat_source
Zn Zn 0.2839 1.4301 'International Tables Vol C Tables 4.2.6.8 and 6.1.1.4'
Fe Fe 0.3463 0.8444 'International Tables Vol C Tables 4.2.6.8 and 6.1.1.4'
S S 0.1246 0.1234 'International Tables Vol C Tables 4.2.6.8 and 6.1.1.4'
O O 0.0106 0.0060 'International Tables Vol C Tables 4.2.6.8 and 6.1.1.4'
N N 0.0061 0.0033 'International Tables Vol C Tables 4.2.6.8 and 6.1.1.4'
C C 0.0033 0.0016 'International Tables Vol C Tables 4.2.6.8 and 6.1.1.4'
H H 0.0000 0.0000 'International Tables Vol C Tables 4.2.6.8 and 6.1.1.4'

loop_
_geom_angle_atom_site_label_1
_geom_angle_atom_site_label_2
_geom_angle_atom_site_label_3
_geom_angle_site_symmetry_1
_geom_angle_site_symmetry_3
_geom_angle
C4 Fe1 C3 . . 40.4(4)
C4 Fe1 C2 . . 68.3(5)
C3 Fe1 C2 . . 40.2(4)
C4 Fe1 C6 . . 153.5(4)
C3 Fe1 C6 . . 119.3(4)
C2 Fe1 C6 . . 107.2(4)
C4 Fe1 C10 . . 163.8(4)
C3 Fe1 C10 . . 154.5(4)
C2 Fe1 C10 . . 120.1(4)
C6 Fe1 C10 . . 41.3(3)
C4 Fe1 C8 . . 107.2(4)
C3 Fe1 C8 . . 125.6(5)
C2 Fe1 C8 . . 162.4(4)
C6 Fe1 C8 . . 68.7(3)
C10 Fe1 C8 . . 68.9(3)
C4 Fe1 C9 . . 125.1(4)
C3 Fe1 C9 . . 162.4(4)
C2 Fe1 C9 . . 155.7(4)
C6 Fe1 C9 . . 70.0(3)
C10 Fe1 C9 . . 41.9(3)
C8 Fe1 C9 . . 40.7(3)
C4 Fe1 C5 . . 42.1(4)
C3 Fe1 C5 . . 68.1(4)
C2 Fe1 C5 . . 67.3(4)
C6 Fe1 C5 . . 162.4(4)
C10 Fe1 C5 . . 125.5(4)
C8 Fe1 C5 . . 121.6(4)
C9 Fe1 C5 . . 107.7(4)
C4 Fe1 C7 . . 119.5(4)
C3 Fe1 C7 . . 107.5(4)
C2 Fe1 C7 . . 125.2(4)
C6 Fe1 C7 . . 40.3(3)
C10 Fe1 C7 . . 68.6(3)
C8 Fe1 C7 . . 40.8(3)
C9 Fe1 C7 . . 69.1(3)
C5 Fe1 C7 . . 156.6(5)
C4 Fe1 C1 . . 67.9(5)
C3 Fe1 C1 . . 66.6(5)
C2 Fe1 C1 . . 39.4(4)
C6 Fe1 C1 . . 126.1(4)
C10 Fe1 C1 . . 108.9(4)
C8 Fe1 C1 . . 156.5(4)
C9 Fe1 C1 . . 121.9(4)
C5 Fe1 C1 . . 39.3(4)
C7 Fe1 C1 . . 162.0(4)
N1 Zn1 N1 . 17_554 109.2(3)
N1 Zn1 S1 . 17_554 137.38(17)
N1 Zn1 S1 17_554 17_554 86.31(17)
N1 Zn1 S1 . . 86.31(17)
N1 Zn1 S1 17_554 . 137.39(17)
S1 Zn1 S1 17_554 . 109.12(12)
C13 S1 Zn1 . . 93.2(3)
C11 N1 N2 . . 115.6(6)
C11 N1 Zn1 . . 126.3(4)
N2 N1 Zn1 . . 116.4(4)
C13 N2 N1 . . 115.2(6)
C13 N3 H1 . . 122.6
C13 N3 H2 . . 117.9
H1 N3 H2 . . 100.6
C2 C1 C5 . . 110.2(11)
C2 C1 Fe1 . . 69.3(6)
C5 C1 Fe1 . . 70.2(6)
C2 C1 H1A . . 124.9
C5 C1 H1A . . 124.9
Fe1 C1 H1A . . 124.9
C1 C2 C3 . . 108.0(10)
C1 C2 Fe1 . . 71.3(6)
C3 C2 Fe1 . . 69.8(6)
C1 C2 H2A . . 126.0
C3 C2 H2A . . 126.0
Fe1 C2 H2A . . 126.0
C4 C3 C2 . . 109.0(10)
C4 C3 Fe1 . . 69.2(5)
C2 C3 Fe1 . . 70.0(6)
C4 C3 H3A . . 125.5
C2 C3 H3A . . 125.5
Fe1 C3 H3A . . 125.5
C3 C4 C5 . . 106.4(11)
C3 C4 Fe1 . . 70.4(6)
C5 C4 Fe1 . . 70.4(6)
C3 C4 H4A . . 126.7
C5 C4 H4A . . 126.7
Fe1 C4 H4A . . 126.7
C1 C5 C4 . . 106.3(9)
C1 C5 Fe1 . . 70.5(6)
C4 C5 Fe1 . . 67.5(6)
C1 C5 H5A . . 126.8
C4 C5 H5A . . 126.8
Fe1 C5 H5A . . 126.8
C7 C6 C10 . . 108.4(7)
C7 C6 Fe1 . . 70.6(5)
C10 C6 Fe1 . . 69.5(4)
C7 C6 H6A . . 125.8
C10 C6 H6A . . 125.8
Fe1 C6 H6A . . 125.8
C6 C7 C8 . . 108.3(7)
C6 C7 Fe1 . . 69.1(5)
C8 C7 Fe1 . . 69.0(5)
C6 C7 H7A . . 125.8
C8 C7 H7A . . 125.8
Fe1 C7 H7A . . 125.8
C9 C8 C7 . . 109.2(7)
C9 C8 Fe1 . . 69.7(4)
C7 C8 Fe1 . . 70.1(5)
C9 C8 H8A . . 125.4
C7 C8 H8A . . 125.4
Fe1 C8 H8A . . 125.4
C8 C9 C10 . . 106.6(7)
C8 C9 Fe1 . . 69.6(5)
C10 C9 Fe1 . . 69.0(4)
C8 C9 H9A . . 126.7
C10 C9 H9A . . 126.7
Fe1 C9 H9A . . 126.7
C6 C10 C11 . . 126.1(7)
C6 C10 C9 . . 107.6(6)
C11 C10 C9 . . 126.3(7)
C6 C10 Fe1 . . 69.2(4)
C11 C10 Fe1 . . 125.4(5)
C9 C10 Fe1 . . 69.1(4)
N1 C11 C10 . . 119.4(6)
N1 C11 C12 . . 121.9(6)
C10 C11 C12 . . 118.7(7)
C11 C12 H12A . . 109.5
C11 C12 H12B . . 109.5
H12A C12 H12B . . 109.5
C11 C12 H12C . . 109.5
H12A C12 H12C . . 109.5
H12B C12 H12C . . 109.5
C11 C12 H12D . . 109.5
H12A C12 H12D . . 141.1
H12B C12 H12D . . 56.3
H12C C12 H12D . . 56.3
C11 C12 H12E . . 109.5
H12A C12 H12E . . 56.3
H12B C12 H12E . . 141.1
H12C C12 H12E . . 56.3
H12D C12 H12E . . 109.5
C11 C12 H12F . . 109.5
H12A C12 H12F . . 56.3
H12B C12 H12F . . 56.3
H12C C12 H12F . . 141.1
H12D C12 H12F . . 109.5
H12E C12 H12F . . 109.5
N2 C13 N3 . . 116.5(7)
N2 C13 S1 . . 128.8(6)
N3 C13 S1 . . 114.7(6)
C14 C14 C15 6 . 106.6(5)
C14 C14 H14A 6 . 110.4
C15 C14 H14A . . 110.4
C14 C14 H14B 6 . 110.4
C15 C14 H14B . . 110.4
H14A C14 H14B . . 108.6
O1 C15 C14 . . 105.8(5)
O1 C15 H15A . . 110.6
C14 C15 H15A . . 110.6
O1 C15 H15B . . 110.6
C14 C15 H15B . . 110.6
H15A C15 H15B . . 108.7
C15 O1 C15 6 . 112.5(7)

loop_
_geom_bond_atom_site_label_1
_geom_bond_atom_site_label_2
_geom_bond_site_symmetry_2
_geom_bond_distance
Fe1 C4 . 2.012(10)
Fe1 C3 . 2.027(9)
Fe1 C2 . 2.029(10)
Fe1 C6 . 2.033(8)
Fe1 C10 . 2.037(7)
Fe1 C8 . 2.038(8)
Fe1 C9 . 2.040(7)
Fe1 C5 . 2.050(10)
Fe1 C7 . 2.053(9)
Fe1 C1 . 2.055(10)
Zn1 N1 . 2.076(6)
Zn1 N1 17_554 2.076(6)
Zn1 S1 17_554 2.295(2)
Zn1 S1 . 2.295(2)
S1 C13 . 1.748(8)
N1 C11 . 1.300(9)
N1 N2 . 1.402(8)
N2 C13 . 1.301(9)
N3 C13 . 1.372(9)
N3 H1 . 0.8985
N3 H2 . 0.8973
C1 C2 . 1.376(13)
C1 C5 . 1.380(14)
C1 H1A . 0.9800
C2 C3 . 1.394(14)
C2 H2A . 0.9800
C3 C4 . 1.393(13)
C3 H3A . 0.9800
C4 C5 . 1.459(15)
C4 H4A . 0.9800
C5 H5A . 0.9800
C6 C7 . 1.406(11)
C6 C10 . 1.436(10)
C6 H6A . 0.9800
C7 C8 . 1.428(11)
C7 H7A . 0.9800
C8 C9 . 1.419(10)
C8 H8A . 0.9800
C9 C10 . 1.458(10)
C9 H9A . 0.9800
C10 C11 . 1.448(9)
C11 C12 . 1.501(10)
C12 H12A . 0.9600
C12 H12B . 0.9600
C12 H12C . 0.9600
C12 H12D . 0.9600
C12 H12E . 0.9600
C12 H12F . 0.9600
C14 C14 6 1.531(10)
C14 C15 . 1.553(9)
C14 H14A . 0.9700
C14 H14B . 0.9700
C15 O1 . 1.479(6)
C15 H15A . 0.9700
C15 H15B . 0.9700
O1 C15 6 1.479(6)

loop_
_geom_torsion_atom_site_label_1
_geom_torsion_atom_site_label_2
_geom_torsion_atom_site_label_3
_geom_torsion_atom_site_label_4
_geom_torsion_site_symmetry_1
_geom_torsion
N1 Zn1 S1 C13 . -2.0(3)
N1 Zn1 S1 C13 17_554 112.7(4)
S1 Zn1 S1 C13 17_554 -141.3(3)
N1 Zn1 N1 C11 17_554 29.6(5)
S1 Zn1 N1 C11 17_554 -76.6(7)
S1 Zn1 N1 C11 . 169.0(6)
N1 Zn1 N1 N2 17_554 -135.0(5)
S1 Zn1 N1 N2 17_554 118.8(4)
S1 Zn1 N1 N2 . 4.3(5)
C11 N1 N2 C13 . -171.7(7)
Zn1 N1 N2 C13 . -5.5(8)
C4 Fe1 C1 C2 . -82.2(7)
C3 Fe1 C1 C2 . -38.3(6)
C6 Fe1 C1 C2 . 71.9(8)
C10 Fe1 C1 C2 . 114.7(7)
C8 Fe1 C1 C2 . -164.8(8)
C9 Fe1 C1 C2 . 159.2(6)
C5 Fe1 C1 C2 . -121.9(10)
C7 Fe1 C1 C2 . 35.9(16)
C4 Fe1 C1 C5 . 39.7(6)
C3 Fe1 C1 C5 . 83.6(7)
C2 Fe1 C1 C5 . 121.9(10)
C6 Fe1 C1 C5 . -166.2(6)
C10 Fe1 C1 C5 . -123.4(6)
C8 Fe1 C1 C5 . -42.8(13)
C9 Fe1 C1 C5 . -78.9(7)
C7 Fe1 C1 C5 . 157.9(11)
C5 C1 C2 C3 . 2.2(12)
Fe1 C1 C2 C3 . 60.5(7)
C5 C1 C2 Fe1 . -58.3(7)
C4 Fe1 C2 C1 . 81.3(7)
C3 Fe1 C2 C1 . 118.2(10)
C6 Fe1 C2 C1 . -126.5(7)
C10 Fe1 C2 C1 . -83.3(7)
C8 Fe1 C2 C1 . 159.8(11)
C9 Fe1 C2 C1 . -47.2(13)
C5 Fe1 C2 C1 . 35.6(6)
C7 Fe1 C2 C1 . -167.2(6)
C4 Fe1 C2 C3 . -36.9(7)
C6 Fe1 C2 C3 . 115.3(7)
C10 Fe1 C2 C3 . 158.5(6)
C8 Fe1 C2 C3 . 41.6(16)
C9 Fe1 C2 C3 . -165.4(8)
C5 Fe1 C2 C3 . -82.5(7)
C7 Fe1 C2 C3 . 74.7(8)
C1 Fe1 C2 C3 . -118.2(10)
C1 C2 C3 C4 . -3.0(12)
Fe1 C2 C3 C4 . 58.4(7)
C1 C2 C3 Fe1 . -61.4(7)
C2 Fe1 C3 C4 . -120.5(10)
C6 Fe1 C3 C4 . 157.5(7)
C10 Fe1 C3 C4 . -168.0(8)
C8 Fe1 C3 C4 . 73.8(9)
C9 Fe1 C3 C4 . 39.4(17)
C5 Fe1 C3 C4 . -40.3(8)
C7 Fe1 C3 C4 . 115.2(8)
C1 Fe1 C3 C4 . -83.0(8)
C4 Fe1 C3 C2 . 120.5(10)
C6 Fe1 C3 C2 . -82.0(7)
C10 Fe1 C3 C2 . -47.4(12)
C8 Fe1 C3 C2 . -165.7(6)
C9 Fe1 C3 C2 . 159.9(11)
C5 Fe1 C3 C2 . 80.2(7)
C7 Fe1 C3 C2 . -124.2(7)
C1 Fe1 C3 C2 . 37.5(6)
C2 C3 C4 C5 . 2.7(12)
Fe1 C3 C4 C5 . 61.5(7)
C2 C3 C4 Fe1 . -58.9(7)
C2 Fe1 C4 C3 . 36.8(7)
C6 Fe1 C4 C3 . -48.4(13)
C10 Fe1 C4 C3 . 161.2(12)
C8 Fe1 C4 C3 . -125.1(8)
C9 Fe1 C4 C3 . -166.4(7)
C5 Fe1 C4 C3 . 116.5(10)
C7 Fe1 C4 C3 . -82.4(8)
C1 Fe1 C4 C3 . 79.3(8)
C3 Fe1 C4 C5 . -116.5(10)
C2 Fe1 C4 C5 . -79.7(7)
C6 Fe1 C4 C5 . -164.9(8)
C10 Fe1 C4 C5 . 44.7(18)
C8 Fe1 C4 C5 . 118.4(7)
C9 Fe1 C4 C5 . 77.1(8)
C7 Fe1 C4 C5 . 161.2(6)
C1 Fe1 C4 C5 . -37.1(6)
C2 C1 C5 C4 . -0.5(12)
Fe1 C1 C5 C4 . -58.3(7)
C2 C1 C5 Fe1 . 57.8(7)
C3 C4 C5 C1 . -1.4(12)
Fe1 C4 C5 C1 . 60.2(7)
C3 C4 C5 Fe1 . -61.6(7)
C4 Fe1 C5 C1 . -117.9(9)
C3 Fe1 C5 C1 . -79.3(7)
C2 Fe1 C5 C1 . -35.7(6)
C6 Fe1 C5 C1 . 39.4(15)
C10 Fe1 C5 C1 . 76.0(7)
C8 Fe1 C5 C1 . 161.4(6)
C9 Fe1 C5 C1 . 119.0(6)
C7 Fe1 C5 C1 . -162.9(9)
C3 Fe1 C5 C4 . 38.7(7)
C2 Fe1 C5 C4 . 82.2(7)
C6 Fe1 C5 C4 . 157.4(11)
C10 Fe1 C5 C4 . -166.1(6)
C8 Fe1 C5 C4 . -80.6(7)
C9 Fe1 C5 C4 . -123.1(6)
C7 Fe1 C5 C4 . -45.0(12)
C1 Fe1 C5 C4 . 117.9(9)
C4 Fe1 C6 C7 . -48.8(11)
C3 Fe1 C6 C7 . -82.6(7)
C2 Fe1 C6 C7 . -124.5(6)
C10 Fe1 C6 C7 . 119.2(7)
C8 Fe1 C6 C7 . 37.3(5)
